data_4340049
loop_
_publ_author_name
'Jankolovits, Joseph'
'Kampf, Jeff W.'
'Pecoraro, Vincent L.'

_publ_section_title
;
 Solvent dependent assembly of lanthanide metallacrowns using building
 blocks with incompatible symmetry preferences.
;
_journal_issue 14
_journal_name_full 'Inorganic chemistry'
_journal_page_first 7534
_journal_page_last 7546
_journal_paper_doi 10.1021/ic500832u
_journal_volume 53
_journal_year 2014
_chemical_formula_moiety 'C100 H80 Eu3 N29 O23 Zn7'
_chemical_formula_sum 'C50 H44 Eu N17 O21 Zn5'
_chemical_formula_weight 1697.83
_chemical_name_systematic
; 
 Eu(III)[15-MC Zn(II),picHA-5](NO3)3(py)4 
;
_space_group_IT_number 88
_symmetry_cell_setting tetragonal
_symmetry_space_group_name_Hall '-I 4ad'
_symmetry_space_group_name_H-M 'I 41/a :2'
_atom_sites_solution_hydrogens geom
_atom_sites_solution_primary direct
_atom_sites_solution_secondary difmap
_audit_creation_method SHELXL-97
_cell_angle_alpha 90.00
_cell_angle_beta 90.00
_cell_angle_gamma 90.00
_cell_formula_units_Z 16
_cell_length_a 45.3648(6)
_cell_length_b 45.3648(6)
_cell_length_c 12.0304(9)
_cell_measurement_reflns_used 119997
_cell_measurement_temperature 85(2)
_cell_measurement_theta_max 68.30
_cell_measurement_theta_min 2.00
_cell_volume 24758.1(19)
_computing_cell_refinement 'CrystalClear-SM Expert 2.0 r5'
_computing_data_collection 'CrystalClear-SM Expert 2.0 r5 (Rigaku, 2010)'
_computing_data_reduction 'CrystalClear-SM Expert 2.0 r5'
_computing_structure_refinement 'SHELXL-97 (Sheldrick, 1997)'
_computing_structure_solution 'SHELXS-97 (Sheldrick, 1990)'
_diffrn_ambient_temperature 85(2)
_diffrn_detector_area_resol_mean 14.629
_diffrn_measured_fraction_theta_full 1.000
_diffrn_measured_fraction_theta_max 1.000
_diffrn_measurement_device_type 'Rigaku Saturn70 CCD'
_diffrn_measurement_method 'profile data from \w-scans'
_diffrn_radiation_monochromator confocal
_diffrn_radiation_source 'microfocus rotating anode'
_diffrn_radiation_type CuK\a
_diffrn_radiation_wavelength 1.54178
_diffrn_reflns_av_R_equivalents 0.0964
_diffrn_reflns_av_sigmaI/netI 0.0439
_diffrn_reflns_limit_h_max 54
_diffrn_reflns_limit_h_min -54
_diffrn_reflns_limit_k_max 54
_diffrn_reflns_limit_k_min -54
_diffrn_reflns_limit_l_max 12
_diffrn_reflns_limit_l_min -14
_diffrn_reflns_number 148290
_diffrn_reflns_theta_full 68.24
_diffrn_reflns_theta_max 68.24
_diffrn_reflns_theta_min 3.80
_exptl_absorpt_coefficient_mu 10.036
_exptl_absorpt_correction_T_max 0.2653
_exptl_absorpt_correction_T_min 0.2653
_exptl_absorpt_correction_type multi-scan
_exptl_crystal_colour yellow
_exptl_crystal_density_diffrn 1.822
_exptl_crystal_density_method 'not measured'
_exptl_crystal_description block
_exptl_crystal_F_000 13504
_exptl_crystal_size_max 0.18
_exptl_crystal_size_mid 0.18
_exptl_crystal_size_min 0.18
_refine_diff_density_max 1.283
_refine_diff_density_min -1.399
_refine_diff_density_rms 0.135
_refine_ls_extinction_method none
_refine_ls_goodness_of_fit_ref 1.084
_refine_ls_hydrogen_treatment constr
_refine_ls_matrix_type full
_refine_ls_number_parameters 1047
_refine_ls_number_reflns 11345
_refine_ls_number_restraints 663
_refine_ls_restrained_S_all 1.066
_refine_ls_R_factor_all 0.0607
_refine_ls_R_factor_gt 0.0560
_refine_ls_shift/su_max 0.004
_refine_ls_shift/su_mean 0.000
_refine_ls_structure_factor_coef Fsqd
_refine_ls_weighting_details 'calc w=1/[\s^2^(Fo^2^)+(0.1090P)^2^+75.9379P] where P=(Fo^2^+2Fc^2^)/3'
_refine_ls_weighting_scheme calc
_refine_ls_wR_factor_gt 0.1608
_refine_ls_wR_factor_ref 0.1648
_reflns_number_gt 10045
_reflns_number_total 11345
_reflns_threshold_expression >2sigma(I)
_cod_data_source_file ic500832u_si_001.cif
_cod_data_source_block EuZn5(quinHA)5
_cod_depositor_comments 'Adding full bibliography for 4340046--4340049.cif.'
_cod_original_sg_symbol_H-M 'I 41/a'
_cod_database_code 4340049

loop_
_symmetry_equiv_pos_as_xyz
'x, y, z'
'-x+1/2, -y, z+1/2'
'-y+3/4, x+1/4, z+1/4'
'y+3/4, -x+3/4, z+3/4'
'x+1/2, y+1/2, z+1/2'
'-x+1, -y+1/2, z+1'
'-y+5/4, x+3/4, z+3/4'
'y+5/4, -x+5/4, z+5/4'
'-x, -y, -z'
'x-1/2, y, -z-1/2'
'y-3/4, -x-1/4, -z-1/4'
'-y-3/4, x-3/4, -z-3/4'
'-x+1/2, -y+1/2, -z+1/2'
'x, y+1/2, -z'
'y-1/4, -x+1/4, -z+1/4'
'-y-1/4, x-1/4, -z-1/4'

loop_
_atom_site_label
_atom_site_type_symbol
_atom_site_fract_x
_atom_site_fract_y
_atom_site_fract_z
_atom_site_U_iso_or_equiv
_atom_site_adp_type
_atom_site_occupancy
_atom_site_symmetry_multiplicity
_atom_site_calc_flag
_atom_site_refinement_flags
_atom_site_disorder_assembly
_atom_site_disorder_group
Eu1 Eu 0.165907(7) 0.666973(7) 0.03694(3) 0.02685(12) Uani 1 1 d . . .
Zn1 Zn 0.210936(16) 0.740897(16) 0.00447(7) 0.03199(19) Uani 1 1 d . . .
Zn2 Zn 0.112996(16) 0.734356(16) 0.11351(7) 0.0343(2) Uani 1 1 d . A .
Zn3 Zn 0.087947(16) 0.631681(16) 0.08373(7) 0.03127(19) Uani 1 1 d . . .
Zn4 Zn 0.171102(16) 0.583771(15) -0.08091(7) 0.03267(19) Uani 1 1 d . B .
Zn5 Zn 0.250828(16) 0.644551(16) 0.04545(7) 0.03048(19) Uani 1 1 d . C .
O1 O 0.18415(9) 0.77379(8) -0.0368(4) 0.0357(9) Uani 1 1 d . . .
O2 O 0.17265(8) 0.71912(8) 0.0239(4) 0.0377(10) Uani 1 1 d . . .
O3 O 0.07355(9) 0.72152(8) 0.0585(4) 0.0367(9) Uani 1 1 d . . .
O4 O 0.12135(8) 0.68897(8) 0.1131(4) 0.0315(9) Uani 1 1 d . . .
O5 O 0.08590(9) 0.58882(9) 0.0387(3) 0.0349(9) Uani 1 1 d . . .
O6 O 0.12822(8) 0.62897(8) 0.0086(4) 0.0356(9) Uani 1 1 d . . .
O7 O 0.21185(9) 0.56813(9) -0.0695(4) 0.0380(9) Uani 1 1 d . . .
O8 O 0.19017(8) 0.62010(8) -0.0076(4) 0.0312(8) Uani 1 1 d . . .
O9 O 0.27486(9) 0.67769(9) -0.0169(4) 0.0413(10) Uani 1 1 d . . .
O10 O 0.21770(8) 0.67526(8) 0.0316(4) 0.0358(10) Uani 1 1 d . . .
N1 N 0.10948(11) 0.78029(10) 0.0595(5) 0.0362(11) Uani 1 1 d . . .
N2 N 0.15091(10) 0.74038(10) 0.0334(5) 0.0380(12) Uani 1 1 d . . .
N3 N 0.04667(10) 0.64808(11) 0.0265(4) 0.0337(11) Uani 1 1 d . . .
N4 N 0.09491(9) 0.67580(10) 0.0845(4) 0.0313(10) Uani 1 1 d . . .
N5 N 0.14621(11) 0.54423(10) -0.0552(4) 0.0350(11) Uani 1 1 d . . .
N6 N 0.13323(10) 0.59970(10) -0.0179(4) 0.0347(11) Uani 1 1 d . . .
N7 N 0.27755(10) 0.60721(11) 0.0015(4) 0.0350(11) Uani 1 1 d . . .
N8 N 0.22010(10) 0.61482(10) -0.0001(4) 0.0303(10) Uani 1 1 d . . .
N9 N 0.25087(10) 0.75117(10) -0.0780(4) 0.0348(11) Uani 1 1 d . . .
N10 N 0.22984(10) 0.70065(10) -0.0099(5) 0.0345(11) Uani 1 1 d . . .
C1 C 0.15859(12) 0.76672(12) 0.0019(5) 0.0314(12) Uani 1 1 d . . .
C2 C 0.13496(12) 0.78901(12) 0.0104(5) 0.0305(12) Uani 1 1 d . . .
C3 C 0.13808(14) 0.81675(13) -0.0346(5) 0.0356(13) Uani 1 1 d . . .
H3 H 0.1563 0.8228 -0.0660 0.043 Uiso 1 1 calc R . .
C4 C 0.11398(14) 0.83567(13) -0.0329(6) 0.0398(14) Uani 1 1 d . . .
H4 H 0.1154 0.8547 -0.0650 0.048 Uiso 1 1 calc R . .
C5 C 0.08787(15) 0.82658(14) 0.0157(6) 0.0448(16) Uani 1 1 d . . .
H5 H 0.0712 0.8392 0.0174 0.054 Uiso 1 1 calc R . .
C6 C 0.08668(14) 0.79887(14) 0.0615(6) 0.0414(15) Uani 1 1 d . . .
H6 H 0.0689 0.7927 0.0961 0.050 Uiso 1 1 calc R . .
C7 C 0.07321(12) 0.69329(12) 0.0601(5) 0.0310(12) Uani 1 1 d . . .
C8 C 0.04546(12) 0.67766(13) 0.0233(5) 0.0317(12) Uani 1 1 d . . .
C9 C 0.02123(13) 0.69240(15) -0.0128(5) 0.0380(13) Uani 1 1 d . . .
H9 H 0.0209 0.7133 -0.0121 0.046 Uiso 1 1 calc R . .
C10 C -0.00306(15) 0.67686(15) -0.0508(6) 0.0435(15) Uani 1 1 d . . .
H10 H -0.0201 0.6869 -0.0771 0.052 Uiso 1 1 calc R . .
C11 C -0.00201(14) 0.64659(15) -0.0495(6) 0.0418(15) Uani 1 1 d . . .
H11 H -0.0182 0.6353 -0.0754 0.050 Uiso 1 1 calc R . .
C12 C 0.02314(12) 0.63296(14) -0.0096(6) 0.0375(13) Uani 1 1 d . . .
H12 H 0.0238 0.6120 -0.0078 0.045 Uiso 1 1 calc R . .
C13 C 0.11120(12) 0.58165(12) 0.0005(5) 0.0323(12) Uani 1 1 d . . .
C14 C 0.11850(13) 0.55007(12) -0.0212(5) 0.0319(12) Uani 1 1 d . . .
C15 C 0.09823(16) 0.52792(15) 0.0000(6) 0.0462(16) Uani 1 1 d . . .
H15 H 0.0785 0.5324 0.0209 0.055 Uiso 1 1 calc R . .
C16 C 0.10777(19) 0.49852(14) -0.0104(7) 0.057(2) Uani 1 1 d . . .
H16 H 0.0947 0.4827 0.0055 0.069 Uiso 1 1 calc R . .
C17 C 0.13583(19) 0.49300(14) -0.0433(7) 0.055(2) Uani 1 1 d . . .
H17 H 0.1426 0.4732 -0.0500 0.066 Uiso 1 1 calc R . .
C18 C 0.15460(17) 0.51614(13) -0.0672(7) 0.0506(18) Uani 1 1 d . . .
H18 H 0.1740 0.5120 -0.0927 0.061 Uiso 1 1 calc R . .
C19 C 0.22847(13) 0.58877(13) -0.0325(5) 0.0332(13) Uani 1 1 d . . .
C20 C 0.26113(12) 0.58393(13) -0.0288(5) 0.0319(12) Uani 1 1 d . . .
C21 C 0.27312(15) 0.55703(15) -0.0572(5) 0.0417(15) Uani 1 1 d . . .
H21 H 0.2608 0.5409 -0.0764 0.050 Uiso 1 1 calc R . .
C22 C 0.30325(16) 0.55412(17) -0.0569(6) 0.0526(18) Uani 1 1 d . . .
H22 H 0.3120 0.5358 -0.0755 0.063 Uiso 1 1 calc R . .
C23 C 0.32093(14) 0.57823(17) -0.0292(6) 0.0488(17) Uani 1 1 d . . .
H23 H 0.3418 0.5767 -0.0298 0.059 Uiso 1 1 calc R . .
C24 C 0.30714(13) 0.60428(16) -0.0010(6) 0.0437(15) Uani 1 1 d . . .
H24 H 0.3190 0.6208 0.0174 0.052 Uiso 1 1 calc R . .
C25 C 0.25819(13) 0.70007(13) -0.0304(5) 0.0351(13) Uani 1 1 d . . .
C26 C 0.26938(12) 0.72774(13) -0.0805(6) 0.0374(14) Uani 1 1 d . . .
C27 C 0.29624(16) 0.72962(14) -0.1319(7) 0.056(2) Uani 1 1 d . . .
H27 H 0.3091 0.7131 -0.1339 0.067 Uiso 1 1 calc R . .
C28 C 0.30425(18) 0.75614(16) -0.1810(8) 0.068(3) Uani 1 1 d . . .
H28 H 0.3227 0.7578 -0.2179 0.082 Uiso 1 1 calc R . .
C29 C 0.28572(18) 0.78005(16) -0.1766(8) 0.063(2) Uani 1 1 d . . .
H29 H 0.2911 0.7984 -0.2088 0.076 Uiso 1 1 calc R . .
C30 C 0.25919(14) 0.77648(13) -0.1242(6) 0.0443(16) Uani 1 1 d . . .
H30 H 0.2461 0.7928 -0.1207 0.053 Uiso 1 1 calc R . .
N100 N 0.17066(15) 0.66366(15) 0.2825(5) 0.0536(16) Uani 1 1 d . . .
O100 O 0.16403(13) 0.64138(10) 0.2217(4) 0.0566(14) Uani 1 1 d . . .
O101 O 0.17773(11) 0.68621(12) 0.2294(4) 0.0532(12) Uani 1 1 d . . .
O102 O 0.16924(18) 0.66250(16) 0.3825(6) 0.087(2) Uani 1 1 d . . .
N105 N 0.15319(11) 0.68268(11) -0.1987(5) 0.0400(13) Uani 1 1 d . . .
O105 O 0.17833(9) 0.67298(10) -0.1661(4) 0.0442(11) Uani 1 1 d . . .
O106 O 0.13357(8) 0.68410(9) -0.1241(4) 0.0354(9) Uani 1 1 d . . .
O107 O 0.14826(10) 0.69011(12) -0.2939(4) 0.0505(12) Uani 1 1 d . . .
N110 N 0.20827(17) 0.75505(18) 0.2455(7) 0.071(2) Uani 1 1 d . . .
O110 O 0.22603(13) 0.75174(18) 0.1614(5) 0.086(2) Uani 1 1 d . . .
O111 O 0.2189(3) 0.7559(4) 0.3389(9) 0.193(6) Uani 1 1 d . . .
O112 O 0.1853(2) 0.7633(2) 0.2183(8) 0.126(3) Uani 1 1 d . . .
N55 N 0.10811(15) 0.73824(14) 0.2817(5) 0.0592(16) Uani 1 1 d DU . .
C55 C 0.0803(3) 0.7433(3) 0.3221(11) 0.099(5) Uani 0.788(17) 1 d PDU A 1
H55 H 0.0656 0.7495 0.2711 0.118 Uiso 0.788(17) 1 calc PR A 1
C56 C 0.0723(4) 0.7400(5) 0.4322(12) 0.143(7) Uani 0.788(17) 1 d PDU A 1
H56 H 0.0527 0.7434 0.4568 0.172 Uiso 0.788(17) 1 calc PR A 1
C57 C 0.0942(4) 0.7315(5) 0.5039(12) 0.135(7) Uani 0.788(17) 1 d PDU A 1
H57 H 0.0898 0.7289 0.5805 0.162 Uiso 0.788(17) 1 calc PR A 1
C58 C 0.1221(5) 0.7268(4) 0.4663(12) 0.112(6) Uani 0.788(17) 1 d PDU A 1
H58 H 0.1373 0.7221 0.5172 0.135 Uiso 0.788(17) 1 calc PR A 1
C59 C 0.1282(3) 0.7290(2) 0.3534(10) 0.067(3) Uani 0.788(17) 1 d PDU A 1
H59 H 0.1472 0.7236 0.3271 0.080 Uiso 0.788(17) 1 calc PR A 1
C5A C 0.1225(8) 0.7204(7) 0.352(2) 0.068(7) Uani 0.212(17) 1 d PDU A 2
H5A H 0.1343 0.7052 0.3207 0.082 Uiso 0.212(17) 1 calc PR A 2
C5B C 0.1213(11) 0.7225(11) 0.467(3) 0.083(9) Uani 0.212(17) 1 d PDU A 2
H5B H 0.1318 0.7093 0.5134 0.100 Uiso 0.212(17) 1 calc PR A 2
C5C C 0.1042(10) 0.7447(9) 0.510(2) 0.079(8) Uani 0.212(17) 1 d PDU A 2
H5C H 0.1036 0.7479 0.5881 0.095 Uiso 0.212(17) 1 calc PR A 2
C5D C 0.0882(9) 0.7620(8) 0.441(2) 0.070(8) Uani 0.212(17) 1 d PDU A 2
H5D H 0.0733 0.7746 0.4702 0.084 Uiso 0.212(17) 1 calc PR A 2
C5E C 0.0937(6) 0.7610(5) 0.328(2) 0.052(6) Uani 0.212(17) 1 d PDU A 2
H5E H 0.0871 0.7768 0.2827 0.062 Uiso 0.212(17) 1 calc PR A 2
N60 N 0.08524(11) 0.62471(11) 0.2534(4) 0.0390(11) Uani 1 1 d D . .
C60 C 0.07535(19) 0.59922(17) 0.2951(6) 0.061(2) Uani 1 1 d D . .
H60 H 0.0696 0.5839 0.2457 0.073 Uiso 1 1 calc R . .
C61 C 0.0733(3) 0.5946(2) 0.4085(7) 0.085(3) Uani 1 1 d D . .
H61 H 0.0661 0.5764 0.4364 0.102 Uiso 1 1 calc R . .
C62 C 0.0817(2) 0.6165(2) 0.4804(7) 0.078(3) Uani 1 1 d D . .
H62 H 0.0798 0.6140 0.5585 0.094 Uiso 1 1 calc R . .
C63 C 0.0928(2) 0.64194(19) 0.4379(7) 0.069(2) Uani 1 1 d D . .
H63 H 0.0994 0.6572 0.4860 0.082 Uiso 1 1 calc R . .
C64 C 0.09442(17) 0.64531(16) 0.3255(6) 0.0526(18) Uani 1 1 d D . .
H64 H 0.1024 0.6631 0.2969 0.063 Uiso 1 1 calc R . .
N65 N 0.16821(13) 0.58796(12) -0.2541(5) 0.0494(14) Uani 1 1 d DU . .
C65 C 0.1605(2) 0.6135(2) -0.2958(9) 0.055(3) Uani 0.838(15) 1 d PDU B 1
H65 H 0.1538 0.6282 -0.2457 0.066 Uiso 0.838(15) 1 calc PR B 1
C66 C 0.1614(3) 0.6204(3) -0.4070(11) 0.073(3) Uani 0.838(15) 1 d PDU B 1
H66 H 0.1563 0.6395 -0.4335 0.088 Uiso 0.838(15) 1 calc PR B 1
C67 C 0.1702(4) 0.5984(3) -0.4774(9) 0.095(5) Uani 0.838(15) 1 d PDU B 1
H67 H 0.1699 0.6015 -0.5555 0.115 Uiso 0.838(15) 1 calc PR B 1
C68 C 0.1791(5) 0.5721(3) -0.4355(9) 0.129(7) Uani 0.838(15) 1 d PDU B 1
H68 H 0.1857 0.5571 -0.4847 0.155 Uiso 0.838(15) 1 calc PR B 1
C69 C 0.1788(4) 0.5667(2) -0.3221(9) 0.104(5) Uani 0.838(15) 1 d PDU B 1
H69 H 0.1858 0.5486 -0.2929 0.124 Uiso 0.838(15) 1 calc PR B 1
C6A C 0.1681(11) 0.6163(9) -0.301(4) 0.047(4) Uani 0.162(15) 1 d PDU B 2
H6A H 0.1745 0.6321 -0.2553 0.056 Uiso 0.162(15) 1 calc PR B 2
C6B C 0.1595(14) 0.6236(7) -0.408(4) 0.048(5) Uani 0.162(15) 1 d PDU B 2
H6B H 0.1598 0.6434 -0.4333 0.058 Uiso 0.162(15) 1 calc PR B 2
C6C C 0.1506(12) 0.6010(7) -0.477(3) 0.052(5) Uani 0.162(15) 1 d PDU B 2
H6C H 0.1450 0.6050 -0.5513 0.062 Uiso 0.162(15) 1 calc PR B 2
C6D C 0.1500(12) 0.5732(7) -0.437(3) 0.052(5) Uani 0.162(15) 1 d PDU B 2
H6D H 0.1453 0.5572 -0.4852 0.063 Uiso 0.162(15) 1 calc PR B 2
C6E C 0.1562(11) 0.5679(8) -0.327(3) 0.052(4) Uani 0.162(15) 1 d PDU B 2
H6E H 0.1517 0.5489 -0.2983 0.063 Uiso 0.162(15) 1 calc PR B 2
N70 N 0.25704(15) 0.64678(12) 0.2155(5) 0.0505(14) Uani 1 1 d DU . .
C70 C 0.2801(4) 0.6323(4) 0.2630(14) 0.069(6) Uani 0.33 1 d PDU C 1
H70 H 0.2877 0.6154 0.2260 0.083 Uiso 0.33 1 calc PR C 1
C71 C 0.2933(5) 0.6408(5) 0.3626(17) 0.091(8) Uani 0.33 1 d PDU C 1
H71 H 0.3098 0.6305 0.3919 0.110 Uiso 0.33 1 calc PR C 1
C72 C 0.2814(6) 0.6646(6) 0.417(2) 0.068(7) Uani 0.33 1 d PDU C 1
H72 H 0.2883 0.6703 0.4881 0.081 Uiso 0.33 1 calc PR C 1
C73 C 0.2595(6) 0.6799(5) 0.3659(16) 0.059(6) Uani 0.33 1 d PDU C 1
H73 H 0.2521 0.6972 0.4006 0.070 Uiso 0.33 1 calc PR C 1
C74 C 0.2478(6) 0.6711(5) 0.2651(19) 0.059(8) Uani 0.33 1 d PDU C 1
H74 H 0.2329 0.6827 0.2310 0.071 Uiso 0.33 1 calc PR C 1
C7A C 0.2469(6) 0.6267(5) 0.289(2) 0.057(8) Uani 0.34 1 d PDU C 2
H7A H 0.2362 0.6103 0.2603 0.069 Uiso 0.34 1 calc PR C 2
C7B C 0.2509(8) 0.6285(6) 0.402(2) 0.071(8) Uani 0.34 1 d PDU C 2
H7B H 0.2433 0.6137 0.4503 0.085 Uiso 0.34 1 calc PR C 2
C7C C 0.2661(5) 0.6520(4) 0.4434(14) 0.053(5) Uani 0.34 1 d PDU C 2
H7C H 0.2693 0.6535 0.5212 0.063 Uiso 0.34 1 calc PR C 2
C7D C 0.2766(5) 0.6733(4) 0.3750(14) 0.042(4) Uani 0.34 1 d PDU C 2
H7D H 0.2866 0.6900 0.4044 0.051 Uiso 0.34 1 calc PR C 2
C7E C 0.2726(4) 0.6703(4) 0.2620(12) 0.038(3) Uani 0.34 1 d PDU C 2
H7E H 0.2806 0.6848 0.2139 0.045 Uiso 0.34 1 calc PR C 2
C7V C 0.2485(5) 0.6718(4) 0.2670(18) 0.067(8) Uani 0.33 1 d PDU C 3
H7V H 0.2497 0.6895 0.2248 0.080 Uiso 0.33 1 calc PR C 3
C7W C 0.2382(7) 0.6744(4) 0.3761(17) 0.069(6) Uani 0.33 1 d PDU C 3
H7W H 0.2309 0.6924 0.4059 0.082 Uiso 0.33 1 calc PR C 3
C7X C 0.2396(7) 0.6487(5) 0.4367(17) 0.077(7) Uani 0.33 1 d PDU C 3
H7X H 0.2363 0.6491 0.5147 0.092 Uiso 0.33 1 calc PR C 3
C7Y C 0.2456(9) 0.6229(5) 0.386(2) 0.070(7) Uani 0.33 1 d PDU C 3
H7Y H 0.2459 0.6052 0.4282 0.084 Uiso 0.33 1 calc PR C 3
C7Z C 0.2513(8) 0.6217(4) 0.274(2) 0.049(6) Uani 0.33 1 d PDU C 3
H7Z H 0.2513 0.6032 0.2366 0.059 Uiso 0.33 1 calc PR C 3
O151 O 0.2073(10) 0.4952(9) -0.320(3) 0.154(15) Uani 0.33 1 d PU D 1
O15B O 0.2070(11) 0.5059(9) -0.401(4) 0.191(19) Uani 0.33 1 d PU E 2
O15M O 0.2256(8) 0.5078(8) -0.258(4) 0.169(14) Uani 0.33 1 d PU F 3
O150 O 0.0262(2) 0.7617(2) 0.1322(14) 0.172(5) Uani 1 1 d U . .

loop_
_atom_site_aniso_label
_atom_site_aniso_U_11
_atom_site_aniso_U_22
_atom_site_aniso_U_33
_atom_site_aniso_U_23
_atom_site_aniso_U_13
_atom_site_aniso_U_12
Eu1 0.02176(18) 0.02043(17) 0.0384(2) 0.00600(13) -0.00369(13) -0.00193(11)
Zn1 0.0273(4) 0.0260(4) 0.0426(5) -0.0003(3) 0.0018(3) -0.0041(3)
Zn2 0.0305(4) 0.0263(4) 0.0462(5) 0.0024(3) -0.0031(3) -0.0018(3)
Zn3 0.0277(4) 0.0274(4) 0.0388(5) 0.0042(3) -0.0004(3) -0.0049(3)
Zn4 0.0330(4) 0.0244(4) 0.0405(5) -0.0022(3) -0.0046(3) -0.0016(3)
Zn5 0.0251(4) 0.0283(4) 0.0381(5) 0.0039(3) -0.0035(3) -0.0013(3)
O1 0.037(2) 0.0263(19) 0.044(3) 0.0046(17) 0.0038(18) -0.0016(16)
O2 0.028(2) 0.0189(18) 0.066(3) 0.0082(18) -0.0022(19) 0.0025(15)
O3 0.031(2) 0.026(2) 0.053(3) 0.0079(18) -0.0007(18) -0.0005(15)
O4 0.0252(18) 0.0219(17) 0.047(2) 0.0021(16) -0.0030(17) -0.0046(14)
O5 0.029(2) 0.033(2) 0.042(2) 0.0042(17) -0.0035(17) -0.0075(16)
O6 0.0280(19) 0.0210(18) 0.058(3) -0.0030(18) -0.0015(18) -0.0024(15)
O7 0.037(2) 0.030(2) 0.047(3) -0.0056(18) 0.0009(19) 0.0013(17)
O8 0.0227(18) 0.0251(18) 0.046(2) -0.0017(17) -0.0028(16) -0.0005(14)
O9 0.031(2) 0.030(2) 0.064(3) 0.007(2) 0.010(2) 0.0085(17)
O10 0.0254(19) 0.0200(18) 0.062(3) 0.0098(17) -0.0042(18) -0.0039(15)
N1 0.032(3) 0.024(2) 0.052(3) 0.002(2) -0.007(2) -0.0013(19)
N2 0.028(2) 0.024(2) 0.062(4) 0.008(2) -0.007(2) 0.0004(19)
N3 0.030(2) 0.031(2) 0.040(3) -0.002(2) 0.006(2) -0.0035(19)
N4 0.020(2) 0.033(2) 0.041(3) 0.006(2) -0.0009(19) -0.0030(17)
N5 0.039(3) 0.023(2) 0.043(3) -0.002(2) -0.011(2) -0.0048(19)
N6 0.031(2) 0.023(2) 0.050(3) 0.003(2) -0.006(2) -0.0015(19)
N7 0.025(2) 0.042(3) 0.038(3) 0.006(2) 0.003(2) 0.004(2)
N8 0.024(2) 0.028(2) 0.039(3) -0.001(2) 0.002(2) 0.0035(17)
N9 0.030(2) 0.026(2) 0.048(3) -0.003(2) 0.010(2) -0.0034(18)
N10 0.025(2) 0.029(2) 0.050(3) 0.003(2) -0.004(2) -0.0099(18)
C1 0.034(3) 0.023(3) 0.038(3) 0.002(2) -0.007(2) -0.001(2)
C2 0.031(3) 0.024(3) 0.036(3) -0.003(2) -0.007(2) 0.000(2)
C3 0.045(3) 0.030(3) 0.032(3) 0.000(2) -0.005(3) 0.001(2)
C4 0.048(4) 0.026(3) 0.045(4) 0.003(3) -0.001(3) 0.007(3)
C5 0.047(4) 0.034(3) 0.054(4) -0.001(3) -0.013(3) 0.005(3)
C6 0.031(3) 0.036(3) 0.057(4) -0.005(3) -0.002(3) 0.002(2)
C7 0.025(3) 0.033(3) 0.035(3) 0.006(2) 0.004(2) 0.000(2)
C8 0.030(3) 0.033(3) 0.032(3) 0.000(2) 0.003(2) -0.002(2)
C9 0.031(3) 0.046(3) 0.036(3) 0.003(3) 0.000(2) -0.002(3)
C10 0.036(3) 0.054(4) 0.041(4) 0.001(3) -0.002(3) 0.005(3)
C11 0.034(3) 0.050(4) 0.041(4) -0.009(3) 0.002(3) -0.011(3)
C12 0.023(3) 0.042(3) 0.048(4) -0.003(3) 0.000(2) -0.010(2)
C13 0.033(3) 0.030(3) 0.033(3) 0.002(2) -0.008(2) -0.008(2)
C14 0.037(3) 0.025(3) 0.034(3) 0.003(2) -0.012(2) -0.007(2)
C15 0.051(4) 0.042(4) 0.045(4) 0.004(3) -0.012(3) -0.015(3)
C16 0.076(5) 0.025(3) 0.071(5) 0.007(3) -0.032(4) -0.018(3)
C17 0.077(5) 0.021(3) 0.067(5) 0.001(3) -0.028(4) -0.005(3)
C18 0.060(4) 0.023(3) 0.069(5) 0.002(3) -0.020(4) 0.006(3)
C19 0.036(3) 0.030(3) 0.033(3) -0.001(2) 0.000(2) 0.003(2)
C20 0.027(3) 0.035(3) 0.033(3) 0.006(2) 0.006(2) 0.007(2)
C21 0.045(4) 0.043(3) 0.037(4) -0.004(3) 0.005(3) 0.011(3)
C22 0.050(4) 0.058(4) 0.049(4) 0.000(3) 0.008(3) 0.025(3)
C23 0.029(3) 0.068(5) 0.049(4) 0.012(3) 0.007(3) 0.014(3)
C24 0.030(3) 0.053(4) 0.048(4) 0.013(3) -0.001(3) 0.004(3)
C25 0.030(3) 0.034(3) 0.041(4) -0.002(2) -0.004(2) -0.003(2)
C26 0.027(3) 0.029(3) 0.056(4) 0.000(3) 0.008(3) -0.001(2)
C27 0.047(4) 0.028(3) 0.092(6) 0.005(3) 0.025(4) 0.004(3)
C28 0.056(5) 0.041(4) 0.109(7) 0.012(4) 0.049(5) 0.005(3)
C29 0.061(5) 0.034(4) 0.093(6) 0.017(4) 0.027(4) 0.003(3)
C30 0.041(3) 0.029(3) 0.062(4) 0.007(3) 0.018(3) 0.002(2)
N100 0.063(4) 0.059(4) 0.038(4) 0.001(3) -0.008(3) 0.001(3)
O100 0.096(4) 0.035(2) 0.038(3) 0.008(2) 0.003(3) 0.011(2)
O101 0.056(3) 0.061(3) 0.043(3) 0.004(2) -0.007(2) -0.013(2)
O102 0.127(6) 0.094(5) 0.041(4) 0.006(3) -0.007(4) -0.012(4)
N105 0.029(3) 0.037(3) 0.054(4) 0.018(2) -0.006(2) -0.008(2)
O105 0.029(2) 0.059(3) 0.044(3) 0.020(2) 0.0015(19) 0.0042(19)
O106 0.029(2) 0.036(2) 0.042(2) 0.0125(18) -0.0012(17) -0.0067(16)
O107 0.047(3) 0.068(3) 0.037(3) 0.028(2) -0.008(2) -0.005(2)
N110 0.053(4) 0.086(5) 0.074(5) -0.005(4) -0.028(4) -0.004(4)
O110 0.061(4) 0.150(6) 0.046(3) -0.033(4) 0.016(3) -0.048(4)
O111 0.154(10) 0.328(19) 0.096(8) -0.051(10) -0.037(7) -0.011(11)
O112 0.105(7) 0.146(8) 0.127(8) -0.023(6) -0.014(6) 0.021(6)
N55 0.075(4) 0.053(4) 0.050(4) -0.009(3) 0.001(3) 0.004(3)
C55 0.087(7) 0.134(13) 0.075(7) -0.011(8) 0.024(6) 0.005(9)
C56 0.144(12) 0.206(19) 0.081(9) -0.022(12) 0.047(8) -0.019(14)
C57 0.194(15) 0.163(16) 0.048(7) -0.030(9) 0.012(7) -0.060(14)
C58 0.188(14) 0.090(11) 0.058(7) -0.001(9) -0.025(9) -0.006(12)
C59 0.095(7) 0.049(6) 0.057(6) -0.006(5) -0.024(5) -0.019(5)
C5A 0.100(16) 0.071(15) 0.034(11) -0.010(11) -0.004(12) 0.000(12)
C5B 0.124(19) 0.088(18) 0.038(11) -0.015(13) -0.003(15) -0.010(15)
C5C 0.118(19) 0.082(17) 0.038(12) -0.030(11) 0.008(14) -0.026(15)
C5D 0.096(17) 0.068(15) 0.045(12) -0.015(10) 0.027(12) -0.033(12)
C5E 0.062(13) 0.046(11) 0.047(11) -0.018(9) 0.031(10) -0.029(9)
N60 0.038(3) 0.043(3) 0.036(3) 0.004(2) 0.002(2) -0.005(2)
C60 0.071(5) 0.054(4) 0.057(5) 0.012(4) 0.005(4) -0.027(4)
C61 0.119(8) 0.090(7) 0.047(5) 0.023(5) 0.015(5) -0.042(6)
C62 0.108(8) 0.086(7) 0.040(5) 0.001(4) 0.012(5) -0.013(6)
C63 0.091(7) 0.069(5) 0.046(5) 0.006(4) 0.002(4) -0.014(5)
C64 0.068(5) 0.051(4) 0.038(4) -0.002(3) 0.003(3) -0.016(3)
N65 0.068(4) 0.041(3) 0.039(3) 0.000(2) -0.007(3) -0.018(3)
C65 0.051(6) 0.066(6) 0.048(5) 0.016(4) 0.005(4) 0.006(5)
C66 0.059(6) 0.098(8) 0.063(6) 0.031(5) -0.004(5) 0.006(6)
C67 0.157(14) 0.088(7) 0.041(5) 0.005(4) -0.019(6) -0.055(8)
C68 0.27(2) 0.069(7) 0.048(6) -0.018(5) 0.002(9) -0.026(9)
C69 0.207(17) 0.048(5) 0.055(6) -0.012(4) 0.002(8) -0.005(7)
C6A 0.063(10) 0.038(6) 0.040(8) -0.003(6) -0.006(8) -0.006(8)
C6B 0.068(12) 0.036(8) 0.041(9) -0.005(6) -0.006(10) -0.005(10)
C6C 0.074(12) 0.040(9) 0.041(9) -0.004(7) -0.009(10) -0.011(10)
C6D 0.075(11) 0.041(8) 0.041(7) -0.003(7) -0.012(9) -0.018(10)
C6E 0.074(9) 0.043(7) 0.040(7) -0.003(6) -0.011(8) -0.020(8)
N70 0.074(4) 0.041(3) 0.037(3) 0.003(2) -0.014(3) 0.013(3)
C70 0.078(14) 0.086(15) 0.044(11) -0.011(10) 0.005(9) 0.043(11)
C71 0.104(18) 0.105(18) 0.065(14) -0.005(12) -0.033(12) 0.057(14)
C72 0.064(16) 0.091(18) 0.048(14) -0.013(12) -0.031(11) 0.030(13)
C73 0.069(14) 0.071(14) 0.035(11) -0.007(9) -0.037(11) 0.021(11)
C74 0.086(19) 0.053(14) 0.038(13) -0.009(11) -0.032(12) 0.020(13)
C7A 0.066(17) 0.086(15) 0.020(9) 0.002(9) -0.001(10) -0.030(13)
C7B 0.10(2) 0.078(16) 0.032(9) 0.001(11) -0.010(13) -0.035(14)
C7C 0.058(13) 0.074(13) 0.026(8) -0.002(7) -0.012(9) -0.014(10)
C7D 0.047(12) 0.039(9) 0.041(9) 0.004(7) -0.018(9) 0.016(8)
C7E 0.044(10) 0.039(8) 0.029(7) -0.006(6) -0.006(7) 0.007(7)
C7V 0.11(2) 0.037(10) 0.051(13) 0.007(10) 0.005(15) 0.006(16)
C7W 0.107(19) 0.055(10) 0.045(11) -0.011(8) -0.008(12) 0.005(13)
C7X 0.13(2) 0.066(12) 0.033(11) 0.003(8) -0.007(13) -0.005(15)
C7Y 0.11(2) 0.056(10) 0.043(12) 0.006(10) -0.008(14) -0.009(14)
C7Z 0.066(16) 0.033(8) 0.049(12) -0.004(7) -0.006(12) -0.007(10)
O151 0.19(3) 0.12(2) 0.15(3) -0.08(2) -0.05(2) -0.02(2)
O15B 0.22(3) 0.12(2) 0.23(4) -0.13(3) -0.07(3) 0.07(2)
O15M 0.13(2) 0.14(3) 0.23(3) -0.02(2) -0.07(2) 0.03(2)
O150 0.085(6) 0.100(7) 0.330(17) -0.001(9) -0.006(8) -0.010(5)

loop_
_atom_type_symbol
_atom_type_description
_atom_type_scat_dispersion_real
_atom_type_scat_dispersion_imag
_atom_type_scat_source
C C 0.0181 0.0091 'International Tables Vol C Tables 4.2.6.8 and 6.1.1.4'
H H 0.0000 0.0000 'International Tables Vol C Tables 4.2.6.8 and 6.1.1.4'
N N 0.0311 0.0180 'International Tables Vol C Tables 4.2.6.8 and 6.1.1.4'
O O 0.0492 0.0322 'International Tables Vol C Tables 4.2.6.8 and 6.1.1.4'
Zn Zn -1.5491 0.6778 'International Tables Vol C Tables 4.2.6.8 and 6.1.1.4'
Eu Eu -8.9294 11.1857 'International Tables Vol C Tables 4.2.6.8 and 6.1.1.4'

loop_
_geom_angle_atom_site_label_1
_geom_angle_atom_site_label_2
_geom_angle_atom_site_label_3
_geom_angle
O10 Eu1 O2 73.48(13)
O10 Eu1 O4 139.92(13)
O2 Eu1 O4 74.05(13)
O10 Eu1 O6 142.71(13)
O2 Eu1 O6 140.88(13)
O4 Eu1 O6 76.21(12)
O10 Eu1 O8 71.84(13)
O2 Eu1 O8 141.80(13)
O4 Eu1 O8 144.12(12)
O6 Eu1 O8 70.91(12)
O10 Eu1 O100 97.49(17)
O2 Eu1 O100 121.38(16)
O4 Eu1 O100 80.10(16)
O6 Eu1 O100 76.95(17)
O8 Eu1 O100 78.90(15)
O10 Eu1 O105 74.72(15)
O2 Eu1 O105 78.50(16)
O4 Eu1 O105 120.41(13)
O6 Eu1 O105 95.56(15)
O8 Eu1 O105 77.41(14)
O100 Eu1 O105 156.30(15)
O10 Eu1 O101 76.17(16)
O2 Eu1 O101 72.07(16)
O4 Eu1 O101 71.95(15)
O6 Eu1 O101 121.15(16)
O8 Eu1 O101 113.78(16)
O100 Eu1 O101 49.95(17)
O105 Eu1 O101 143.26(16)
O10 Eu1 O106 119.94(13)
O2 Eu1 O106 73.87(14)
O4 Eu1 O106 71.55(14)
O6 Eu1 O106 72.99(13)
O8 Eu1 O106 110.86(14)
O100 Eu1 O106 142.57(16)
O105 Eu1 O106 50.20(13)
O101 Eu1 O106 135.34(16)
O10 Eu1 N100 87.88(17)
O2 Eu1 N100 96.11(17)
O4 Eu1 N100 72.89(16)
O6 Eu1 N100 98.84(17)
O8 Eu1 N100 98.10(16)
O100 Eu1 N100 25.41(17)
O105 Eu1 N100 162.58(17)
O101 Eu1 N100 24.64(16)
O106 Eu1 N100 144.45(16)
O10 Eu1 N105 97.35(14)
O2 Eu1 N105 74.06(15)
O4 Eu1 N105 95.71(14)
O6 Eu1 N105 84.30(14)
O8 Eu1 N105 94.96(15)
O100 Eu1 N105 161.26(16)
O105 Eu1 N105 25.27(14)
O101 Eu1 N105 145.97(16)
O106 Eu1 N105 24.95(13)
N100 Eu1 N105 166.88(17)
O1 Zn1 O2 82.52(16)
O1 Zn1 N10 156.16(19)
O2 Zn1 N10 86.15(16)
O1 Zn1 O110 104.6(3)
O2 Zn1 O110 107.3(2)
N10 Zn1 O110 98.8(3)
O1 Zn1 N9 103.93(18)
O2 Zn1 N9 154.30(19)
N10 Zn1 N9 78.22(19)
O110 Zn1 N9 95.3(2)
N2 Zn2 O3 130.9(2)
N2 Zn2 N55 124.2(3)
O3 Zn2 N55 104.9(2)
N2 Zn2 O4 88.71(17)
O3 Zn2 O4 82.81(15)
N55 Zn2 O4 96.1(2)
N2 Zn2 N1 77.78(19)
O3 Zn2 N1 96.55(17)
N55 Zn2 N1 101.8(2)
O4 Zn2 N1 161.61(19)
O5 Zn3 N4 163.54(19)
O5 Zn3 O6 82.21(16)
N4 Zn3 O6 85.53(17)
O5 Zn3 N60 96.57(18)
N4 Zn3 N60 98.9(2)
O6 Zn3 N60 118.7(2)
O5 Zn3 N3 102.08(17)
N4 Zn3 N3 78.09(18)
O6 Zn3 N3 131.65(19)
N60 Zn3 N3 108.7(2)
O7 Zn4 N6 153.8(2)
O7 Zn4 O8 82.25(15)
N6 Zn4 O8 84.82(17)
O7 Zn4 N65 99.2(2)
N6 Zn4 N65 106.8(2)
O8 Zn4 N65 112.30(19)
O7 Zn4 N5 100.46(18)
N6 Zn4 N5 78.24(19)
O8 Zn4 N5 146.05(19)
N65 Zn4 N5 100.8(2)
O9 Zn5 N8 141.0(2)
O9 Zn5 O10 81.89(15)
N8 Zn5 O10 85.76(16)
O9 Zn5 N70 105.1(2)
N8 Zn5 N70 113.3(2)
O10 Zn5 N70 98.4(2)
O9 Zn5 N7 101.09(17)
N8 Zn5 N7 78.23(18)
O10 Zn5 N7 157.92(19)
N70 Zn5 N7 101.8(2)
C1 O1 Zn1 105.8(3)
N2 O2 Zn1 106.4(3)
N2 O2 Eu1 126.4(3)
Zn1 O2 Eu1 127.16(18)
C7 O3 Zn2 107.3(3)
N4 O4 Zn2 105.6(3)
N4 O4 Eu1 116.7(3)
Zn2 O4 Eu1 123.69(16)
C13 O5 Zn3 107.5(3)
N6 O6 Zn3 107.8(3)
N6 O6 Eu1 126.3(3)
Zn3 O6 Eu1 121.31(18)
C19 O7 Zn4 108.1(4)
N8 O8 Zn4 107.6(3)
N8 O8 Eu1 125.2(3)
Zn4 O8 Eu1 126.76(17)
C25 O9 Zn5 108.8(4)
N10 O10 Zn5 107.8(3)
N10 O10 Eu1 122.6(3)
Zn5 O10 Eu1 127.75(17)
C6 N1 C2 119.0(5)
C6 N1 Zn2 130.7(4)
C2 N1 Zn2 110.2(4)
C1 N2 O2 115.1(5)
C1 N2 Zn2 119.9(4)
O2 N2 Zn2 124.1(3)
C12 N3 C8 118.0(5)
C12 N3 Zn3 128.8(4)
C8 N3 Zn3 113.2(4)
C7 N4 O4 116.7(4)
C7 N4 Zn3 119.0(4)
O4 N4 Zn3 124.3(3)
C18 N5 C14 119.0(6)
C18 N5 Zn4 129.2(5)
C14 N5 Zn4 111.8(4)
C13 N6 O6 115.8(5)
C13 N6 Zn4 119.3(4)
O6 N6 Zn4 124.8(3)
C20 N7 C24 117.9(5)
C20 N7 Zn5 111.9(4)
C24 N7 Zn5 130.1(5)
C19 N8 O8 115.1(5)
C19 N8 Zn5 119.2(4)
O8 N8 Zn5 125.5(3)
C30 N9 C26 119.5(5)
C30 N9 Zn1 128.9(4)
C26 N9 Zn1 111.6(4)
C25 N10 O10 116.5(5)
C25 N10 Zn1 116.8(4)
O10 N10 Zn1 123.8(4)
O1 C1 N2 125.0(5)
O1 C1 C2 120.5(5)
N2 C1 C2 114.5(5)
N1 C2 C3 121.7(5)
N1 C2 C1 116.7(5)
C3 C2 C1 121.6(5)
C2 C3 C4 118.5(6)
C5 C4 C3 119.7(6)
C6 C5 C4 118.4(6)
N1 C6 C5 122.7(6)
O3 C7 N4 127.2(5)
O3 C7 C8 118.4(5)
N4 C7 C8 114.3(5)
N3 C8 C9 122.3(6)
N3 C8 C7 115.2(5)
C9 C8 C7 122.5(5)
C8 C9 C10 119.9(6)
C11 C10 C9 118.5(6)
C10 C11 C12 118.6(6)
N3 C12 C11 122.7(6)
O5 C13 N6 125.9(5)
O5 C13 C14 120.4(5)
N6 C13 C14 113.6(5)
N5 C14 C15 122.1(6)
N5 C14 C13 116.6(5)
C15 C14 C13 121.1(6)
C14 C15 C16 117.8(7)
C17 C16 C15 119.3(7)
C16 C17 C18 119.9(6)
N5 C18 C17 121.7(7)
O7 C19 N8 126.6(5)
O7 C19 C20 119.0(5)
N8 C19 C20 114.4(5)
N7 C20 C21 123.0(6)
N7 C20 C19 116.2(5)
C21 C20 C19 120.8(6)
C22 C21 C20 118.5(7)
C21 C22 C23 119.8(6)
C24 C23 C22 118.0(6)
N7 C24 C23 122.8(7)
O9 C25 N10 125.0(5)
O9 C25 C26 121.5(5)
N10 C25 C26 113.3(5)
N9 C26 C27 120.8(6)
N9 C26 C25 116.3(5)
C27 C26 C25 122.8(5)
C26 C27 C28 118.6(6)
C29 C28 C27 120.5(7)
C30 C29 C28 117.6(6)
N9 C30 C29 123.0(6)
O102 N100 O101 124.1(7)
O102 N100 O100 121.5(7)
O101 N100 O100 114.4(6)
O102 N100 Eu1 172.8(6)
O101 N100 Eu1 57.8(3)
O100 N100 Eu1 57.0(3)
N100 O100 Eu1 97.6(4)
N100 O101 Eu1 97.5(4)
O107 N105 O106 121.6(5)
O107 N105 O105 123.1(6)
O106 N105 O105 115.2(5)
O107 N105 Eu1 177.7(4)
O106 N105 Eu1 58.3(3)
O105 N105 Eu1 57.0(3)
N105 O105 Eu1 97.7(3)
N105 O106 Eu1 96.8(3)
O112 N110 O111 127.3(12)
O112 N110 O110 112.0(9)
O111 N110 O110 118.2(9)
N110 O110 Zn1 122.2(5)
C59 N55 C5A 20.2(18)
C59 N55 C5E 107.9(14)
C5A N55 C5E 116.0(18)
C59 N55 C55 117.1(9)
C5A N55 C55 109.0(18)
C5E N55 C55 43.6(13)
C59 N55 Zn2 122.9(7)
C5A N55 Zn2 121.2(15)
C5E N55 Zn2 122.2(12)
C55 N55 Zn2 117.8(7)
N55 C55 C56 124.3(12)
C57 C56 C55 116.4(13)
C58 C57 C56 120.5(13)
C57 C58 C59 120.0(14)
N55 C59 C58 121.4(12)
N55 C5A C5B 125(2)
C5C C5B C5A 117(2)
C5D C5C C5B 119.8(19)
C5C C5D C5E 119(2)
N55 C5E C5D 121.4(19)
C60 N60 C64 117.6(6)
C60 N60 Zn3 121.5(5)
C64 N60 Zn3 120.9(4)
N60 C60 C61 121.5(7)
C62 C61 C60 119.6(8)
C63 C62 C61 118.8(8)
C62 C63 C64 119.2(8)
N60 C64 C63 123.2(7)
C65 N65 C69 119.6(8)
C65 N65 C6A 15(2)
C69 N65 C6A 114.1(19)
C65 N65 C6E 103.7(16)
C69 N65 C6E 44.3(19)
C6A N65 C6E 110(2)
C65 N65 Zn4 118.5(6)
C69 N65 Zn4 121.0(6)
C6A N65 Zn4 119.0(17)
C6E N65 Zn4 126.6(14)
N65 C65 C66 124.5(9)
C65 C66 C67 116.3(10)
C68 C67 C66 119.9(10)
C67 C68 C69 121.2(11)
N65 C69 C68 118.2(10)
N65 C6A C6B 126(3)
C6A C6B C6C 118(2)
C6D C6C C6B 119.3(19)
C6C C6D C6E 120(2)
N65 C6E C6D 125(3)
C74 N70 C7V 1.9(19)
C74 N70 C7A 99.3(18)
C7V N70 C7A 99.8(16)
C74 N70 C7Z 114.0(19)
C7V N70 C7Z 114.4(16)
C7A N70 C7Z 15.1(19)
C74 N70 C70 117.2(11)
C7V N70 C70 115.6(13)
C7A N70 C70 70.4(15)
C7Z N70 C70 61.8(17)
C74 N70 C7E 48.7(15)
C7V N70 C7E 46.9(12)
C7A N70 C7E 115.3(12)
C7Z N70 C7E 122.0(15)
C70 N70 C7E 79.2(11)
C74 N70 Zn5 116.3(10)
C7V N70 Zn5 117.2(10)
C7A N70 Zn5 124.5(11)
C7Z N70 Zn5 116.2(12)
C70 N70 Zn5 119.8(8)
C7E N70 Zn5 120.2(7)
N70 C70 C71 123.9(14)
C72 C71 C70 117.0(15)
C73 C72 C71 118.6(15)
C72 C73 C74 121.9(16)
N70 C74 C73 120.9(15)
N70 C7A C7B 124(2)
C7C C7B C7A 118.1(19)
C7D C7C C7B 121.0(15)
C7C C7D C7E 118.8(16)
C7D C7E N70 122.5(14)
N70 C7V C7W 126.7(18)
C7X C7W C7V 114.3(18)
C7Y C7X C7W 120.2(16)
C7X C7Y C7Z 121.3(19)
N70 C7Z C7Y 120.4(18)

loop_
_geom_bond_atom_site_label_1
_geom_bond_atom_site_label_2
_geom_bond_distance
Eu1 O10 2.381(4)
Eu1 O2 2.391(4)
Eu1 O4 2.433(4)
Eu1 O6 2.452(4)
Eu1 O8 2.454(4)
Eu1 O100 2.509(5)
Eu1 O105 2.522(5)
Eu1 O101 2.532(5)
Eu1 O106 2.551(4)
Eu1 N100 2.966(7)
Eu1 N105 2.979(5)
Zn1 O1 1.987(4)
Zn1 O2 2.012(4)
Zn1 N10 2.025(5)
Zn1 O110 2.067(6)
Zn1 N9 2.117(5)
Zn2 N2 1.990(5)
Zn2 O3 1.995(4)
Zn2 N55 2.043(6)
Zn2 O4 2.093(4)
Zn2 N1 2.189(5)
Zn3 O5 2.020(4)
Zn3 N4 2.026(5)
Zn3 O6 2.042(4)
Zn3 N60 2.069(5)
Zn3 N3 2.129(5)
Zn4 O7 1.985(4)
Zn4 N6 2.012(5)
Zn4 O8 2.060(4)
Zn4 N65 2.096(6)
Zn4 N5 2.142(5)
Zn5 O9 2.003(4)
Zn5 N8 2.016(5)
Zn5 O10 2.056(4)
Zn5 N70 2.068(6)
Zn5 N7 2.149(5)
O1 C1 1.291(7)
O2 N2 1.384(6)
O3 C7 1.281(7)
O4 N4 1.384(6)
O5 C13 1.279(7)
O6 N6 1.384(6)
O7 C19 1.282(7)
O8 N8 1.382(6)
O9 C25 1.276(7)
O10 N10 1.371(6)
N1 C6 1.335(8)
N1 C2 1.357(8)
N2 C1 1.301(7)
N3 C12 1.342(7)
N3 C8 1.343(7)
N4 C7 1.298(7)
N5 C18 1.337(8)
N5 C14 1.348(8)
N6 C13 1.311(7)
N7 C20 1.343(8)
N7 C24 1.349(8)
N8 C19 1.301(7)
N9 C30 1.331(8)
N9 C26 1.355(7)
N10 C25 1.310(8)
C1 C2 1.477(8)
C2 C3 1.377(8)
C3 C4 1.390(9)
C4 C5 1.384(10)
C5 C6 1.373(9)
C7 C8 1.511(8)
C8 C9 1.358(8)
C9 C10 1.386(9)
C10 C11 1.374(10)
C11 C12 1.384(9)
C13 C14 1.493(8)
C14 C15 1.386(8)
C15 C16 1.408(10)
C16 C17 1.356(12)
C17 C18 1.382(10)
C19 C20 1.498(8)
C20 C21 1.379(8)
C21 C22 1.373(10)
C22 C23 1.397(11)
C23 C24 1.380(10)
C25 C26 1.482(8)
C26 C27 1.369(9)
C27 C28 1.389(10)
C28 C29 1.373(10)
C29 C30 1.368(9)
N100 O102 1.205(9)
N100 O101 1.248(8)
N100 O100 1.284(8)
N105 O107 1.215(7)
N105 O106 1.265(7)
N105 O105 1.283(6)
N110 O112 1.154(11)
N110 O111 1.224(12)
N110 O110 1.302(10)
N55 C59 1.324(10)
N55 C5A 1.340(15)
N55 C5E 1.347(14)
N55 C55 1.371(11)
C55 C56 1.381(14)
C56 C57 1.369(16)
C57 C58 1.361(16)
C58 C59 1.390(13)
C5A C5B 1.388(17)
C5B C5C 1.374(18)
C5C C5D 1.350(17)
C5D C5E 1.382(17)
N60 C60 1.338(7)
N60 C64 1.342(8)
C60 C61 1.384(10)
C61 C62 1.372(11)
C62 C63 1.358(11)
C63 C64 1.362(10)
N65 C65 1.311(10)
N65 C69 1.352(10)
N65 C6A 1.41(5)
N65 C6E 1.37(4)
C65 C66 1.375(11)
C66 C67 1.370(13)
C67 C68 1.356(14)
C68 C69 1.386(12)
C6A C6B 1.382(17)
C6B C6C 1.374(17)
C6C C6D 1.352(17)
C6D C6E 1.379(17)
N70 C74 1.323(13)
N70 C7V 1.349(17)
N70 C7A 1.35(2)
N70 C7Z 1.362(18)
N70 C70 1.362(13)
N70 C7E 1.396(18)
C70 C71 1.393(16)
C71 C72 1.374(16)
C72 C73 1.354(15)
C73 C74 1.383(15)
C7A C7B 1.380(16)
C7B C7C 1.364(17)
C7C C7D 1.357(16)
C7D C7E 1.379(15)
C7V C7W 1.399(16)
C7W C7X 1.376(16)
C7X C7Y 1.350(16)
C7Y C7Z 1.374(16)
